data_7053845
loop_
_publ_author_name
'Javed, Iqbal'
'Khurshid, Ayub'
'Arshad, Muhammad Nadeem'
'Wang, Yue'

_publ_section_title
;
 Photophysical and electrochemical properties and temperature dependent
 geometrical isomerism in alkyl quinacridonediimines
;
_journal_issue 2
_journal_name_full 'New Journal of Chemistry'
_journal_page_first 752
_journal_paper_doi 10.1039/c3nj00477e
_journal_volume 38
_journal_year 2014
_chemical_formula_moiety 'C40 H36 F2 N4'
_chemical_formula_sum 'C40 H36 F2 N4'
_chemical_formula_weight 610.73
_chemical_name_common
;
<i>N</i>,<i>N</i>-Bis(4-fluorophenyl)-<i>N</i>,<i>N</i>'-di(n-butyl)
quinaridonediimine 
;
_chemical_name_systematic
;
<i>N</i>,<i>N</i>-Bis(4-fluorophenyl)-<i>N</i>,<i>N</i>'-di(n-butyl)
quinaridonediimine 
;
_space_group_IT_number 2
_symmetry_cell_setting triclinic
_symmetry_space_group_name_Hall '-P 1'
_symmetry_space_group_name_H-M 'P -1'
_atom_sites_solution_hydrogens geom
_atom_sites_solution_primary direct
_atom_sites_solution_secondary difmap
_audit_creation_method SHELXL-97
_cell_angle_alpha 73.23(3)
_cell_angle_beta 78.56(3)
_cell_angle_gamma 70.79(3)
_cell_formula_units_Z 1
_cell_length_a 7.1105(14)
_cell_length_b 9.868(2)
_cell_length_c 12.576(3)
_cell_measurement_temperature 263(2)
_cell_volume 792.6(3)
_computing_cell_refinement 'Bruker XSCANS'
_computing_data_collection 'Bruker XSCANS'
_computing_data_reduction 'Bruker SHELXTL'
_computing_molecular_graphics 'ORTEP-3 for Windows (Farrugia, 1997) and PLATON (Spek, 2009)'
_computing_publication_material
;
WinGX (Farrugia, 1999) and PLATON (Spek, 2009)
;
_computing_structure_refinement 'SHELXL-97 (Sheldrick, 2008)'
_computing_structure_solution 'SHELXS-97 (Sheldrick, 2008)'
_diffrn_ambient_temperature 263(2)
_diffrn_measured_fraction_theta_full 0.986
_diffrn_measured_fraction_theta_max 0.986
_diffrn_measurement_device_type 'Bruker P4 CCD'
_diffrn_measurement_method '\w scans'
_diffrn_radiation_monochromator graphite
_diffrn_radiation_source 'sealed tube'
_diffrn_radiation_type MoK\a
_diffrn_radiation_wavelength 0.71073
_diffrn_reflns_av_R_equivalents 0.0215
_diffrn_reflns_av_sigmaI/netI 0.0284
_diffrn_reflns_limit_h_max 9
_diffrn_reflns_limit_h_min -8
_diffrn_reflns_limit_k_max 12
_diffrn_reflns_limit_k_min -12
_diffrn_reflns_limit_l_max 16
_diffrn_reflns_limit_l_min -16
_diffrn_reflns_number 7761
_diffrn_reflns_theta_full 27.48
_diffrn_reflns_theta_max 27.48
_diffrn_reflns_theta_min 3.05
_diffrn_standards_number 0
_exptl_absorpt_coefficient_mu 0.084
_exptl_absorpt_correction_type none
_exptl_crystal_colour red
_exptl_crystal_density_diffrn 1.280
_exptl_crystal_density_method 'not measured'
_exptl_crystal_description needle
_exptl_crystal_F_000 322
_exptl_crystal_size_max 0.15
_exptl_crystal_size_mid 0.13
_exptl_crystal_size_min 0.10
_refine_diff_density_max 0.220
_refine_diff_density_min -0.239
_refine_diff_density_rms 0.048
_refine_ls_extinction_method none
_refine_ls_goodness_of_fit_ref 1.084
_refine_ls_hydrogen_treatment constr
_refine_ls_matrix_type full
_refine_ls_number_parameters 209
_refine_ls_number_reflns 3580
_refine_ls_number_restraints 0
_refine_ls_restrained_S_all 1.084
_refine_ls_R_factor_all 0.0604
_refine_ls_R_factor_gt 0.0461
_refine_ls_shift/su_max 0.000
_refine_ls_shift/su_mean 0.000
_refine_ls_structure_factor_coef Fsqd
_refine_ls_weighting_details 'calc w=1/[\s^2^(Fo^2^)+(0.0690P)^2^+0.0772P] where P=(Fo^2^+2Fc^2^)/3'
_refine_ls_weighting_scheme calc
_refine_ls_wR_factor_gt 0.1229
_refine_ls_wR_factor_ref 0.1305
_reflns_number_gt 2728
_reflns_number_total 3580
_reflns_threshold_expression I>2\s(I)
_cod_data_source_file c3nj00477e.txt
_cod_data_source_block I
_cod_depositor_comments
;
The following automatic conversions were performed:

'_symmetry_cell_setting' value 'Triclinic' changed to 'triclinic'
according to
/usr/data/users/saulius/automatic-downloads/current/RSC/lib/dictionaries/cif_core.dic
dictionary named 'cif_core.dic' version 2.4.2 from 2011-04-26.

Automatic conversion script
Id: cif_fix_values 2281 2013-09-26 08:29:07Z andrius 
;
_cod_database_code 7053845

loop_
_symmetry_equiv_pos_as_xyz
'x, y, z'
'-x, -y, -z'

loop_
_atom_site_label
_atom_site_type_symbol
_atom_site_fract_x
_atom_site_fract_y
_atom_site_fract_z
_atom_site_U_iso_or_equiv
_atom_site_adp_type
_atom_site_occupancy
_atom_site_symmetry_multiplicity
_atom_site_calc_flag
_atom_site_refinement_flags
F1 F 1.15775(17) -0.19158(13) 0.03173(12) 0.0960(5) Uani 1 1 d .
N1 N -0.07131(16) 0.23519(12) 0.31033(9) 0.0378(3) Uani 1 1 d .
N2 N 0.46880(17) -0.09491(12) 0.32550(10) 0.0433(3) Uani 1 1 d .
C1 C 0.2139(2) 0.43773(15) 0.08033(12) 0.0442(3) Uani 1 1 d .
H1 H 0.1910 0.5288 0.0286 0.053 Uiso 1 1 calc R
C2 C 0.4038(2) 0.33910(15) 0.08046(12) 0.0444(3) Uani 1 1 d .
H2 H 0.5082 0.3630 0.0287 0.053 Uiso 1 1 calc R
C3 C 0.4371(2) 0.20538(14) 0.15762(11) 0.0391(3) Uani 1 1 d .
H3 H 0.5658 0.1400 0.1580 0.047 Uiso 1 1 calc R
C4 C 0.28268(19) 0.16447(13) 0.23596(10) 0.0333(3) Uani 1 1 d .
C5 C 0.08855(19) 0.26610(14) 0.23469(10) 0.0348(3) Uani 1 1 d .
C6 C 0.0589(2) 0.40295(14) 0.15553(11) 0.0415(3) Uani 1 1 d .
H6 H -0.0680 0.4709 0.1543 0.050 Uiso 1 1 calc R
C7 C 0.31683(18) 0.02194(13) 0.32019(10) 0.0339(3) Uani 1 1 d .
C8 C 0.15414(18) 0.01392(13) 0.41276(10) 0.0336(3) Uani 1 1 d .
C9 C -0.03605(19) 0.11869(13) 0.40473(10) 0.0342(3) Uani 1 1 d .
C10 C -0.18656(19) 0.10180(13) 0.49264(11) 0.0367(3) Uani 1 1 d .
H10 H -0.3128 0.1702 0.4878 0.044 Uiso 1 1 calc R
C11 C -0.27834(19) 0.32393(15) 0.29234(11) 0.0399(3) Uani 1 1 d .
H11A H -0.3648 0.2601 0.3214 0.048 Uiso 1 1 calc R
H11B H -0.2862 0.3606 0.2125 0.048 Uiso 1 1 calc R
C12 C -0.3582(2) 0.45469(16) 0.34615(13) 0.0487(4) Uani 1 1 d .
H12A H -0.3452 0.4196 0.4255 0.058 Uiso 1 1 calc R
H12B H -0.2779 0.5224 0.3140 0.058 Uiso 1 1 calc R
C13 C -0.5762(3) 0.5368(2) 0.33003(17) 0.0697(5) Uani 1 1 d .
H13A H -0.6120 0.6279 0.3541 0.084 Uiso 1 1 calc R
H13B H -0.5903 0.5633 0.2509 0.084 Uiso 1 1 calc R
C14 C -0.7209(3) 0.4514(3) 0.3921(2) 0.0940(8) Uani 1 1 d .
H14A H -0.7054 0.3721 0.3584 0.141 Uiso 1 1 calc R
H14B H -0.8554 0.5159 0.3890 0.141 Uiso 1 1 calc R
H14C H -0.6945 0.4116 0.4687 0.141 Uiso 1 1 calc R
C15 C 0.64054(19) -0.11523(13) 0.24725(12) 0.0393(3) Uani 1 1 d .
C16 C 0.8216(2) -0.12245(17) 0.27777(15) 0.0530(4) Uani 1 1 d .
H16 H 0.8259 -0.1107 0.3479 0.064 Uiso 1 1 calc R
C17 C 0.9952(2) -0.14685(19) 0.20492(17) 0.0624(5) Uani 1 1 d .
H17 H 1.1158 -0.1490 0.2244 0.075 Uiso 1 1 calc R
C18 C 0.9863(2) -0.16768(17) 0.10434(16) 0.0604(5) Uani 1 1 d .
C19 C 0.8133(3) -0.16725(17) 0.07265(15) 0.0583(4) Uani 1 1 d .
H19 H 0.8129 -0.1843 0.0037 0.070 Uiso 1 1 calc R
C20 C 0.6383(2) -0.14092(16) 0.14496(13) 0.0490(4) Uani 1 1 d .
H20 H 0.5191 -0.1405 0.1248 0.059 Uiso 1 1 calc R

loop_
_atom_site_aniso_label
_atom_site_aniso_U_11
_atom_site_aniso_U_22
_atom_site_aniso_U_33
_atom_site_aniso_U_23
_atom_site_aniso_U_13
_atom_site_aniso_U_12
F1 0.0642(7) 0.0754(7) 0.1228(11) -0.0337(7) 0.0570(7) -0.0175(6)
N1 0.0301(6) 0.0399(6) 0.0338(6) -0.0021(4) -0.0010(4) -0.0049(4)
N2 0.0358(6) 0.0385(6) 0.0434(7) -0.0060(5) 0.0069(5) -0.0049(5)
C1 0.0495(8) 0.0382(7) 0.0391(7) 0.0009(5) -0.0036(6) -0.0152(6)
C2 0.0431(8) 0.0435(7) 0.0438(8) -0.0055(6) 0.0063(6) -0.0198(6)
C3 0.0342(7) 0.0365(6) 0.0437(7) -0.0088(5) 0.0028(5) -0.0114(5)
C4 0.0339(6) 0.0341(6) 0.0317(6) -0.0087(5) 0.0001(5) -0.0112(5)
C5 0.0351(7) 0.0370(6) 0.0301(6) -0.0069(5) -0.0003(5) -0.0108(5)
C6 0.0388(7) 0.0391(7) 0.0380(7) -0.0028(5) -0.0033(6) -0.0065(6)
C7 0.0306(6) 0.0359(6) 0.0336(6) -0.0099(5) 0.0015(5) -0.0094(5)
C8 0.0310(6) 0.0336(6) 0.0332(6) -0.0085(5) 0.0019(5) -0.0080(5)
C9 0.0340(7) 0.0333(6) 0.0311(6) -0.0057(5) -0.0003(5) -0.0082(5)
C10 0.0306(6) 0.0351(6) 0.0367(7) -0.0065(5) 0.0009(5) -0.0040(5)
C11 0.0345(7) 0.0450(7) 0.0350(7) -0.0055(5) -0.0050(5) -0.0077(6)
C12 0.0491(9) 0.0442(8) 0.0468(8) -0.0106(6) -0.0042(7) -0.0070(6)
C13 0.0547(10) 0.0684(11) 0.0701(12) -0.0268(9) -0.0127(9) 0.0150(8)
C14 0.0476(11) 0.129(2) 0.127(2) -0.0827(17) 0.0041(12) -0.0165(12)
C15 0.0337(7) 0.0304(6) 0.0443(8) -0.0061(5) 0.0057(6) -0.0051(5)
C16 0.0412(8) 0.0556(9) 0.0570(10) -0.0141(7) -0.0028(7) -0.0085(7)
C17 0.0337(8) 0.0591(9) 0.0859(13) -0.0144(9) 0.0025(8) -0.0103(7)
C18 0.0429(9) 0.0409(8) 0.0812(12) -0.0178(8) 0.0290(8) -0.0090(7)
C19 0.0669(11) 0.0517(9) 0.0557(10) -0.0245(7) 0.0193(8) -0.0219(8)
C20 0.0446(8) 0.0504(8) 0.0520(9) -0.0169(7) 0.0065(7) -0.0167(7)

loop_
_atom_type_symbol
_atom_type_description
_atom_type_scat_dispersion_real
_atom_type_scat_dispersion_imag
_atom_type_scat_source
C C 0.0033 0.0016 'International Tables Vol C Tables 4.2.6.8 and 6.1.1.4'
H H 0.0000 0.0000 'International Tables Vol C Tables 4.2.6.8 and 6.1.1.4'
N N 0.0061 0.0033 'International Tables Vol C Tables 4.2.6.8 and 6.1.1.4'
F F 0.0171 0.0103 'International Tables Vol C Tables 4.2.6.8 and 6.1.1.4'

loop_
_geom_angle_atom_site_label_1
_geom_angle_atom_site_label_2
_geom_angle_atom_site_label_3
_geom_angle
_geom_angle_site_symmetry_1
C5 N1 C9 119.84(11) .
C5 N1 C11 120.89(11) .
C9 N1 C11 119.27(11) .
C7 N2 C15 126.50(11) .
C6 C1 C2 120.69(12) .
C6 C1 H1 119.7 .
C2 C1 H1 119.7 .
C3 C2 C1 119.42(13) .
C3 C2 H2 120.3 .
C1 C2 H2 120.3 .
C2 C3 C4 121.94(13) .
C2 C3 H3 119.0 .
C4 C3 H3 119.0 .
C3 C4 C5 118.14(12) .
C3 C4 C7 122.52(12) .
C5 C4 C7 119.32(11) .
N1 C5 C6 119.49(12) .
N1 C5 C4 121.73(11) .
C6 C5 C4 118.77(12) .
C1 C6 C5 121.03(13) .
C1 C6 H6 119.5 .
C5 C6 H6 119.5 .
N2 C7 C8 115.69(11) .
N2 C7 C4 129.59(12) .
C8 C7 C4 114.71(11) .
C10 C8 C9 119.50(12) 2_556
C10 C8 C7 119.50(11) 2_556
C9 C8 C7 120.95(11) .
N1 C9 C10 121.31(11) .
N1 C9 C8 120.25(12) .
C10 C9 C8 118.44(11) .
C8 C10 C9 122.06(12) 2_556
C8 C10 H10 119.0 2_556
C9 C10 H10 119.0 .
N1 C11 C12 114.87(11) .
N1 C11 H11A 108.6 .
C12 C11 H11A 108.6 .
N1 C11 H11B 108.6 .
C12 C11 H11B 108.6 .
H11A C11 H11B 107.5 .
C13 C12 C11 112.33(14) .
C13 C12 H12A 109.1 .
C11 C12 H12A 109.1 .
C13 C12 H12B 109.1 .
C11 C12 H12B 109.1 .
H12A C12 H12B 107.9 .
C14 C13 C12 114.43(17) .
C14 C13 H13A 108.7 .
C12 C13 H13A 108.7 .
C14 C13 H13B 108.7 .
C12 C13 H13B 108.7 .
H13A C13 H13B 107.6 .
C13 C14 H14A 109.5 .
C13 C14 H14B 109.5 .
H14A C14 H14B 109.5 .
C13 C14 H14C 109.5 .
H14A C14 H14C 109.5 .
H14B C14 H14C 109.5 .
C20 C15 C16 119.05(14) .
C20 C15 N2 122.10(13) .
C16 C15 N2 118.61(14) .
C17 C16 C15 120.59(16) .
C17 C16 H16 119.7 .
C15 C16 H16 119.7 .
C18 C17 C16 118.65(16) .
C18 C17 H17 120.7 .
C16 C17 H17 120.7 .
C17 C18 C19 122.71(15) .
C17 C18 F1 118.89(17) .
C19 C18 F1 118.40(18) .
C18 C19 C20 118.80(16) .
C18 C19 H19 120.6 .
C20 C19 H19 120.6 .
C19 C20 C15 120.11(15) .
C19 C20 H20 119.9 .
C15 C20 H20 119.9 .

loop_
_geom_bond_atom_site_label_1
_geom_bond_atom_site_label_2
_geom_bond_distance
_geom_bond_site_symmetry_2
F1 C18 1.3670(17) .
N1 C5 1.3863(16) .
N1 C9 1.3908(16) .
N1 C11 1.4678(17) .
N2 C7 1.2908(17) .
N2 C15 1.4057(17) .
C1 C6 1.3693(19) .
C1 C2 1.380(2) .
C1 H1 0.9300 .
C2 C3 1.3731(19) .
C2 H2 0.9300 .
C3 C4 1.4045(17) .
C3 H3 0.9300 .
C4 C5 1.4142(19) .
C4 C7 1.4753(18) .
C5 C6 1.4068(18) .
C6 H6 0.9300 .
C7 C8 1.4739(17) .
C8 C10 1.3871(18) 2_556
C8 C9 1.4078(18) .
C9 C10 1.3917(18) .
C10 C8 1.3871(18) 2_556
C10 H10 0.9300 .
C11 C12 1.522(2) .
C11 H11A 0.9700 .
C11 H11B 0.9700 .
C12 C13 1.518(2) .
C12 H12A 0.9700 .
C12 H12B 0.9700 .
C13 C14 1.500(3) .
C13 H13A 0.9700 .
C13 H13B 0.9700 .
C14 H14A 0.9600 .
C14 H14B 0.9600 .
C14 H14C 0.9600 .
C15 C20 1.385(2) .
C15 C16 1.389(2) .
C16 C17 1.380(2) .
C16 H16 0.9300 .
C17 C18 1.355(3) .
C17 H17 0.9300 .
C18 C19 1.365(3) .
C19 C20 1.385(2) .
C19 H19 0.9300 .
C20 H20 0.9300 .

loop_
_geom_torsion_atom_site_label_1
_geom_torsion_atom_site_label_2
_geom_torsion_atom_site_label_3
_geom_torsion_atom_site_label_4
_geom_torsion
_geom_torsion_site_symmetry_1
_geom_torsion_site_symmetry_4
C6 C1 C2 C3 -0.6(2) . .
C1 C2 C3 C4 0.9(2) . .
C2 C3 C4 C5 -0.6(2) . .
C2 C3 C4 C7 -179.26(12) . .
C9 N1 C5 C6 -164.40(12) . .
C11 N1 C5 C6 15.58(18) . .
C9 N1 C5 C4 14.50(18) . .
C11 N1 C5 C4 -165.53(11) . .
C3 C4 C5 N1 -178.96(11) . .
C7 C4 C5 N1 -0.27(18) . .
C3 C4 C5 C6 -0.06(18) . .
C7 C4 C5 C6 178.63(11) . .
C2 C1 C6 C5 -0.1(2) . .
N1 C5 C6 C1 179.33(13) . .
C4 C5 C6 C1 0.4(2) . .
C15 N2 C7 C8 179.16(12) . .
C15 N2 C7 C4 -2.2(2) . .
C3 C4 C7 N2 -14.1(2) . .
C5 C4 C7 N2 167.25(13) . .
C3 C4 C7 C8 164.57(11) . .
C5 C4 C7 C8 -14.05(16) . .
N2 C7 C8 C10 11.83(17) . 2_556
C4 C7 C8 C10 -167.05(11) . 2_556
N2 C7 C8 C9 -165.65(12) . .
C4 C7 C8 C9 15.47(17) . .
C5 N1 C9 C10 167.43(12) . .
C11 N1 C9 C10 -12.55(18) . .
C5 N1 C9 C8 -13.09(18) . .
C11 N1 C9 C8 166.93(11) . .
C10 C8 C9 N1 -179.83(12) 2_556 .
C7 C8 C9 N1 -2.35(18) . .
C10 C8 C9 C10 -0.3(2) 2_556 .
C7 C8 C9 C10 177.15(11) . .
N1 C9 C10 C8 179.83(12) . 2_556
C8 C9 C10 C8 0.3(2) . 2_556
C5 N1 C11 C12 -91.73(15) . .
C9 N1 C11 C12 88.24(15) . .
N1 C11 C12 C13 -176.83(13) . .
C11 C12 C13 C14 68.2(2) . .
C7 N2 C15 C20 -75.12(19) . .
C7 N2 C15 C16 110.58(17) . .
C20 C15 C16 C17 3.5(2) . .
N2 C15 C16 C17 177.98(13) . .
C15 C16 C17 C18 -1.8(2) . .
C16 C17 C18 C19 -0.8(3) . .
C16 C17 C18 F1 179.85(14) . .
C17 C18 C19 C20 1.6(3) . .
F1 C18 C19 C20 -179.04(13) . .
C18 C19 C20 C15 0.2(2) . .
C16 C15 C20 C19 -2.7(2) . .
N2 C15 C20 C19 -176.94(12) . .
